data_7009398
loop_
_publ_author_name
'Rabe, Gerd W.'
'Heise, Henrike'
'Liable-Sands, Louise M.'
'Guzei, Ilia A.'
'Rheingold, Arnold L.'

_publ_section_title
;
 Synthesis and crystal structure determination of two monomeric alkali
 metal phosphide derivatives: [M{P(H)C6H2-t-Bu3-2,4,6}(18-crown-6)]
 (M&#x2005;=&#x2005;K or Rb)
;
_journal_issue 12
_journal_name_full 'Journal of the Chemical Society, Dalton Transactions'
_journal_page_first 1863
_journal_paper_doi 10.1039/b000653j
_journal_year 2000
_chemical_formula_sum 'C30 H54 O6 P Rb'
_chemical_formula_weight 627.17
_chemical_name_systematic
; 
 ? 
;
_space_group_IT_number 15
_symmetry_cell_setting monoclinic
_symmetry_space_group_name_Hall '-C 2yc'
_symmetry_space_group_name_H-M 'C 1 2/c 1'
_atom_sites_solution_hydrogens geom
_atom_sites_solution_primary direct
_atom_sites_solution_secondary difmap
_audit_creation_method SHELXL
_cell_angle_alpha 90.00
_cell_angle_beta 106.2640(10)
_cell_angle_gamma 90.00
_cell_formula_units_Z 8
_cell_length_a 40.3994(5)
_cell_length_b 9.16400(10)
_cell_length_c 19.2861(2)
_cell_measurement_temperature 173(2)
_cell_volume 6854.37(14)
_computing_cell_refinement Siemens/SAINT
_computing_data_collection Siemens/SMART
_computing_data_reduction Siemens/SAINT
_computing_molecular_graphics XP-5.03
_computing_publication_material XCIF
_computing_structure_refinement 'SHELXL-5.03 (Sheldrick, 1994)'
_computing_structure_solution 'SHELXS-5.03 (Sheldrick, 1994)'
_diffrn_ambient_temperature 173(2)
_diffrn_measurement_device 'Siemens P4/CCD'
_diffrn_measurement_method 'phi, omega'
_diffrn_radiation_monochromator graphite
_diffrn_radiation_source 'fine-focus sealed tube'
_diffrn_radiation_type MoK\a
_diffrn_radiation_wavelength 0.71073
_diffrn_reflns_av_R_equivalents 0.0374
_diffrn_reflns_av_sigmaI/netI 0.0732
_diffrn_reflns_limit_h_max 52
_diffrn_reflns_limit_h_min -1
_diffrn_reflns_limit_k_max 11
_diffrn_reflns_limit_k_min -1
_diffrn_reflns_limit_l_max 20
_diffrn_reflns_limit_l_min -25
_diffrn_reflns_number 10877
_diffrn_reflns_theta_max 28.13
_diffrn_reflns_theta_min 1.05
_exptl_absorpt_coefficient_mu 1.527
_exptl_absorpt_correction_type none
_exptl_crystal_colour yellow
_exptl_crystal_density_diffrn 1.216
_exptl_crystal_description block
_exptl_crystal_F_000 2672
_exptl_crystal_size_max 0.40
_exptl_crystal_size_mid 0.30
_exptl_crystal_size_min 0.30
_refine_diff_density_max 0.743
_refine_diff_density_min -0.886
_refine_diff_density_rms 0.097
_refine_ls_extinction_method none
_refine_ls_goodness_of_fit_all 1.025
_refine_ls_goodness_of_fit_obs 1.051
_refine_ls_hydrogen_treatment 'idealized contributions'
_refine_ls_matrix_type full
_refine_ls_number_parameters 345
_refine_ls_number_reflns 6965
_refine_ls_number_restraints 1
_refine_ls_restrained_S_all 1.100
_refine_ls_restrained_S_obs 1.051
_refine_ls_R_factor_all 0.0808
_refine_ls_R_factor_obs 0.0530
_refine_ls_shift/esd_max -0.033
_refine_ls_shift/esd_mean 0.001
_refine_ls_structure_factor_coef Fsqd
_refine_ls_weighting_details 'w=1/[\s^2^(Fo^2^)+(0.1000P)^2^+0.0000P] where P=(Fo^2^+2Fc^2^)/3'
_refine_ls_weighting_scheme calc
_refine_ls_wR_factor_all 0.1781
_refine_ls_wR_factor_obs 0.1449
_reflns_number_observed 5108
_reflns_number_total 6972
_reflns_observed_criterion >2sigma(I)
_cod_data_source_file b000653j.txt
_cod_data_source_block raba
_cod_depositor_comments
;
The following automatic conversions were performed:

'_refine_ls_weighting_scheme' value 'calc
w=1/[\s^2^(Fo^2^)+(0.1000P)^2^+0.0000P] where P=(Fo^2^+2Fc^2^)/3' was
changed to 'calc'. New tag '_refine_ls_weighting_details' was
created. The value of the new tag was set to
'w=1/[\s^2^(Fo^2^)+(0.1000P)^2^+0.0000P] where P=(Fo^2^+2Fc^2^)/3'.

Automatic conversion script
Id: cif_fix_values 3143 2015-03-26 13:38:13Z robertas 
;
_cod_original_cell_volume 6854.36(13)
_cod_original_sg_symbol_H-M C2/c
_cod_database_code 7009398

loop_
_symmetry_equiv_pos_as_xyz
'x, y, z'
'-x, y, -z+1/2'
'x+1/2, y+1/2, z'
'-x+1/2, y+1/2, -z+1/2'
'-x, -y, -z'
'x, -y, z-1/2'
'-x+1/2, -y+1/2, -z'
'x+1/2, -y+1/2, z-1/2'

loop_
_atom_site_aniso_label
_atom_site_aniso_U_11
_atom_site_aniso_U_22
_atom_site_aniso_U_33
_atom_site_aniso_U_23
_atom_site_aniso_U_13
_atom_site_aniso_U_12
Rb1 0.0386(2) 0.0303(2) 0.0242(2) 0.00188(15) 0.01062(14) 0.00436(14)
P1 0.0350(5) 0.0400(6) 0.0220(5) -0.0013(4) 0.0030(4) -0.0068(4)
O1 0.0393(15) 0.045(2) 0.037(2) 0.0055(13) 0.0068(12) -0.0100(12)
O2 0.061(2) 0.050(2) 0.0270(15) 0.0014(13) 0.0184(13) -0.0176(14)
O3 0.048(2) 0.051(2) 0.049(2) -0.0016(15) 0.0270(14) -0.0028(14)
O4 0.040(2) 0.054(2) 0.042(2) 0.0036(15) 0.0057(13) -0.0107(13)
O5 0.059(2) 0.044(2) 0.029(2) 0.0011(13) 0.0176(13) -0.0102(13)
O6 0.051(2) 0.031(2) 0.042(2) -0.0014(12) 0.0222(13) -0.0015(12)
C1 0.050(3) 0.060(3) 0.040(3) 0.002(2) -0.002(2) -0.018(2)
C2 0.071(3) 0.065(3) 0.026(2) 0.000(2) 0.001(2) -0.017(3)
C3 0.077(3) 0.041(3) 0.028(2) 0.001(2) 0.030(2) -0.008(2)
C4 0.074(3) 0.041(3) 0.049(3) 0.001(2) 0.046(2) -0.009(2)
C5 0.035(2) 0.057(3) 0.072(3) -0.002(3) 0.026(2) -0.010(2)
C6 0.035(2) 0.068(3) 0.075(4) 0.009(3) 0.015(2) -0.013(2)
C7 0.053(3) 0.080(4) 0.032(3) 0.003(2) -0.005(2) -0.012(2)
C8 0.069(3) 0.062(3) 0.031(2) 0.006(2) 0.002(2) -0.011(3)
C9 0.073(3) 0.061(3) 0.032(2) -0.013(2) 0.026(2) -0.021(2)
C10 0.067(3) 0.038(3) 0.060(3) -0.017(2) 0.046(2) -0.011(2)
C11 0.045(2) 0.041(3) 0.061(3) 0.009(2) 0.026(2) 0.007(2)
C12 0.034(2) 0.057(3) 0.053(3) 0.016(2) 0.011(2) -0.003(2)
C13 0.026(2) 0.018(2) 0.023(2) 0.0014(13) 0.0095(13) -0.0016(12)
C14 0.030(2) 0.023(2) 0.022(2) -0.0030(13) 0.0133(13) -0.0033(13)
C15 0.025(2) 0.034(2) 0.024(2) -0.002(2) 0.0101(13) -0.0006(14)
C16 0.028(2) 0.027(2) 0.018(2) 0.0009(14) 0.0079(13) -0.0015(13)
C17 0.032(2) 0.026(2) 0.021(2) -0.0001(14) 0.0127(14) -0.0010(13)
C18 0.026(2) 0.023(2) 0.024(2) 0.0015(13) 0.0128(13) -0.0024(12)
C19 0.025(2) 0.032(2) 0.030(2) -0.001(2) 0.0136(14) 0.0004(14)
C20 0.039(2) 0.079(4) 0.043(3) -0.016(2) 0.015(2) 0.015(2)
C21 0.032(2) 0.029(2) 0.056(3) 0.007(2) 0.014(2) 0.004(2)
C22 0.027(2) 0.040(2) 0.045(2) 0.013(2) 0.016(2) 0.002(2)
C23 0.033(2) 0.034(2) 0.025(2) -0.005(2) 0.0167(14) -0.0016(15)
C24 0.031(2) 0.084(4) 0.037(2) -0.016(2) 0.019(2) -0.004(2)
C25 0.051(2) 0.043(3) 0.036(2) -0.005(2) 0.028(2) -0.009(2)
C26 0.052(2) 0.039(2) 0.032(2) -0.006(2) 0.023(2) 0.001(2)
C27 0.029(2) 0.041(2) 0.024(2) -0.001(2) 0.0058(14) -0.005(2)

loop_
_atom_site_label
_atom_site_type_symbol
_atom_site_fract_x
_atom_site_fract_y
_atom_site_fract_z
_atom_site_U_iso_or_equiv
_atom_site_thermal_displace_type
_atom_site_occupancy
_atom_site_calc_flag
_atom_site_refinement_flags
_atom_site_disorder_group
Rb1 Rb 0.159476(9) 0.58300(4) 0.10493(2) 0.03065(13) Uani 1 d . .
P1 P 0.14876(2) 0.27037(12) 0.20544(5) 0.0333(3) Uani 1 d D .
O1 O 0.10012(7) 0.7259(3) -0.0014(2) 0.0413(7) Uani 1 d . .
O2 O 0.15371(8) 0.5934(3) -0.0517(2) 0.0448(8) Uani 1 d . .
O3 O 0.22118(7) 0.6270(3) 0.0421(2) 0.0463(7) Uani 1 d . .
O4 O 0.23148(7) 0.6118(3) 0.1937(2) 0.0461(8) Uani 1 d . .
O5 O 0.17870(8) 0.7475(3) 0.2459(2) 0.0430(7) Uani 1 d . .
O6 O 0.11076(7) 0.7571(3) 0.1502(2) 0.0396(7) Uani 1 d . .
C1 C 0.09351(12) 0.6274(6) -0.0608(3) 0.0528(13) Uani 1 d . .
H1A H 0.07064(12) 0.6481(6) -0.0947(3) 0.063 Uiso 1 calc R .
H1B H 0.09344(12) 0.5258(6) -0.0433(3) 0.063 Uiso 1 calc R .
C2 C 0.12127(13) 0.6452(6) -0.0988(2) 0.0568(14) Uani 1 d . .
H2A H 0.11518(13) 0.5886(6) -0.1443(2) 0.068 Uiso 1 calc R .
H2B H 0.12336(13) 0.7493(6) -0.1107(2) 0.068 Uiso 1 calc R .
C3 C 0.18211(12) 0.6397(5) -0.0768(2) 0.0453(11) Uani 1 d . .
H3A H 0.18404(12) 0.7474(5) -0.0742(2) 0.054 Uiso 1 calc R .
H3B H 0.17834(12) 0.6099(5) -0.1278(2) 0.054 Uiso 1 calc R .
C4 C 0.21469(13) 0.5720(5) -0.0307(3) 0.0488(12) Uani 1 d . .
H4A H 0.21230(13) 0.4645(5) -0.0309(3) 0.059 Uiso 1 calc R .
H4B H 0.23422(13) 0.5968(5) -0.0502(3) 0.059 Uiso 1 calc R .
C5 C 0.25147(11) 0.5627(6) 0.0901(3) 0.0520(12) Uani 1 d . .
H5A H 0.27127(11) 0.5733(6) 0.0697(3) 0.062 Uiso 1 calc R .
H5B H 0.24758(11) 0.4574(6) 0.0962(3) 0.062 Uiso 1 calc R .
C6 C 0.25909(11) 0.6384(6) 0.1617(3) 0.0595(14) Uani 1 d . .
H6A H 0.28106(11) 0.6014(6) 0.1940(3) 0.071 Uiso 1 calc R .
H6B H 0.26153(11) 0.7445(6) 0.1551(3) 0.071 Uiso 1 calc R .
C7 C 0.23768(12) 0.6792(6) 0.2624(3) 0.0581(14) Uani 1 d . .
H7A H 0.24279(12) 0.7841(6) 0.2586(3) 0.070 Uiso 1 calc R .
H7B H 0.25784(12) 0.6333(6) 0.2969(3) 0.070 Uiso 1 calc R .
C8 C 0.20612(13) 0.6622(6) 0.2894(3) 0.0564(13) Uani 1 d . .
H8A H 0.19919(13) 0.5583(6) 0.2870(3) 0.068 Uiso 1 calc R .
H8B H 0.21148(13) 0.6944(6) 0.3403(3) 0.068 Uiso 1 calc R .
C9 C 0.14820(13) 0.7461(6) 0.2698(2) 0.0527(12) Uani 1 d . .
H9A H 0.15323(13) 0.7894(6) 0.3187(2) 0.063 Uiso 1 calc R .
H9B H 0.14050(13) 0.6442(6) 0.2725(2) 0.063 Uiso 1 calc R .
C10 C 0.12040(13) 0.8308(5) 0.2187(3) 0.0496(12) Uani 1 d . .
H10A H 0.10017(13) 0.8389(5) 0.2380(3) 0.060 Uiso 1 calc R .
H10B H 0.12867(13) 0.9304(5) 0.2128(3) 0.060 Uiso 1 calc R .
C11 C 0.08287(11) 0.8271(5) 0.0979(3) 0.0466(11) Uani 1 d . .
H11A H 0.09029(11) 0.9237(5) 0.0848(3) 0.056 Uiso 1 calc R .
H11B H 0.06311(11) 0.8415(5) 0.1181(3) 0.056 Uiso 1 calc R .
C12 C 0.07250(10) 0.7298(5) 0.0320(3) 0.0480(12) Uani 1 d . .
H12A H 0.06765(10) 0.6301(5) 0.0463(3) 0.058 Uiso 1 calc R .
H12B H 0.05132(10) 0.7682(5) -0.0026(3) 0.058 Uiso 1 calc R .
C13 C 0.11686(8) 0.2340(4) 0.1178(2) 0.0219(7) Uani 1 d . .
C14 C 0.07974(8) 0.2608(4) 0.1061(2) 0.0236(7) Uani 1 d . .
C15 C 0.05751(9) 0.2477(4) 0.0353(2) 0.0272(8) Uani 1 d . .
H15A H 0.03365(9) 0.2656(4) 0.0285(2) 0.033 Uiso 1 calc R .
C16 C 0.06809(8) 0.2104(4) -0.0251(2) 0.0242(7) Uani 1 d . .
C17 C 0.10282(8) 0.1750(4) -0.0130(2) 0.0252(7) Uani 1 d . .
H17A H 0.11052(8) 0.1455(4) -0.0531(2) 0.030 Uiso 1 calc R .
C18 C 0.12723(8) 0.1806(4) 0.0558(2) 0.0230(7) Uani 1 d . .
C19 C 0.16394(8) 0.1203(4) 0.0584(2) 0.0279(8) Uani 1 d . .
C20 C 0.16509(11) 0.0480(6) -0.0137(3) 0.0531(13) Uani 1 d . .
H20A H 0.14827(11) -0.0317(6) -0.0255(3) 0.080 Uiso 1 calc R .
H20B H 0.18825(11) 0.0093(6) -0.0087(3) 0.080 Uiso 1 calc R .
H20C H 0.15948(11) 0.1209(6) -0.0524(3) 0.080 Uiso 1 calc R .
C21 C 0.17488(10) -0.0029(4) 0.1158(2) 0.0389(10) Uani 1 d . .
H21A H 0.15721(10) -0.0794(4) 0.1058(2) 0.058 Uiso 1 calc R .
H21B H 0.17740(10) 0.0376(4) 0.1640(2) 0.058 Uiso 1 calc R .
H21C H 0.19691(10) -0.0446(4) 0.1136(2) 0.058 Uiso 1 calc R .
C22 C 0.19124(9) 0.2440(4) 0.0721(2) 0.0362(9) Uani 1 d . .
H22A H 0.19177(9) 0.2943(4) 0.1173(2) 0.054 Uiso 1 calc R .
H22B H 0.18520(9) 0.3137(4) 0.0320(2) 0.054 Uiso 1 calc R .
H22C H 0.21398(9) 0.2021(4) 0.0758(2) 0.054 Uiso 1 calc R .
C23 C 0.06254(9) 0.2976(4) 0.1674(2) 0.0289(8) Uani 1 d . .
C24 C 0.02225(10) 0.3024(6) 0.1392(2) 0.0489(12) Uani 1 d . .
H24A H 0.01526(10) 0.3763(6) 0.1012(2) 0.073 Uiso 1 calc R .
H24B H 0.01270(10) 0.3272(6) 0.1792(2) 0.073 Uiso 1 calc R .
H24C H 0.01358(10) 0.2067(6) 0.1196(2) 0.073 Uiso 1 calc R .
C25 C 0.07023(11) 0.1789(5) 0.2261(2) 0.0403(10) Uani 1 d . .
H25A H 0.06340(11) 0.0835(5) 0.2038(2) 0.060 Uiso 1 calc R .
H25B H 0.05724(11) 0.1994(5) 0.2610(2) 0.060 Uiso 1 calc R .
H25C H 0.09497(11) 0.1783(5) 0.2510(2) 0.060 Uiso 1 calc R .
C26 C 0.07280(11) 0.4513(5) 0.1994(2) 0.0389(10) Uani 1 d . .
H26A H 0.06751(11) 0.5236(5) 0.1604(2) 0.058 Uiso 1 calc R .
H26B H 0.09755(11) 0.4532(5) 0.2241(2) 0.058 Uiso 1 calc R .
H26C H 0.05982(11) 0.4743(5) 0.2340(2) 0.058 Uiso 1 calc R .
C27 C 0.04246(9) 0.1963(4) -0.1016(2) 0.0318(9) Uani 1 d . .
C28 C 0.0213(2) 0.0610(9) -0.1056(5) 0.054(2) Uiso 0.60 d P 1
H28A H 0.0107(2) 0.0605(9) -0.0657(5) 0.081 Uiso 0.60 calc PR 1
H28B H 0.0362(2) -0.0249(9) -0.1019(5) 0.081 Uiso 0.60 calc PR 1
H28C H 0.0033(2) 0.0587(9) -0.1517(5) 0.081 Uiso 0.60 calc PR 1
C29 C 0.0599(2) 0.2061(9) -0.1616(4) 0.049(2) Uiso 0.60 d P 1
H29A H 0.0734(2) 0.2965(9) -0.1564(4) 0.074 Uiso 0.60 calc PR 1
H29B H 0.0424(2) 0.2058(9) -0.2085(4) 0.074 Uiso 0.60 calc PR 1
H29C H 0.0753(2) 0.1222(9) -0.1588(4) 0.074 Uiso 0.60 calc PR 1
C30 C 0.0160(2) 0.3308(8) -0.1138(4) 0.044(2) Uiso 0.60 d P 1
H30A H 0.0287(2) 0.4226(8) -0.1116(4) 0.066 Uiso 0.60 calc PR 1
H30B H 0.0041(2) 0.3302(8) -0.0759(4) 0.066 Uiso 0.60 calc PR 1
H30C H -0.0010(2) 0.3217(8) -0.1611(4) 0.066 Uiso 0.60 calc PR 1
C28' C 0.0486(3) 0.0347(14) -0.1355(7) 0.050(3) Uiso 0.40 d P 2
H28D H 0.0726(3) 0.0267(14) -0.1368(7) 0.075 Uiso 0.40 calc PR 2
H28E H 0.0332(3) 0.0253(14) -0.1845(7) 0.075 Uiso 0.40 calc PR 2
H28F H 0.0436(3) -0.0430(14) -0.1050(7) 0.075 Uiso 0.40 calc PR 2
C29' C 0.0504(3) 0.3053(13) -0.1542(6) 0.045(3) Uiso 0.40 d P 2
H29D H 0.0749(3) 0.2997(13) -0.1519(6) 0.067 Uiso 0.40 calc PR 2
H29E H 0.0449(3) 0.4041(13) -0.1413(6) 0.067 Uiso 0.40 calc PR 2
H29F H 0.0364(3) 0.2825(13) -0.2033(6) 0.067 Uiso 0.40 calc PR 2
C30' C 0.0052(3) 0.1980(13) -0.1018(7) 0.049(3) Uiso 0.40 d P 2
H30D H 0.0016(3) 0.1260(13) -0.0671(7) 0.073 Uiso 0.40 calc PR 2
H30E H -0.0093(3) 0.1737(13) -0.1503(7) 0.073 Uiso 0.40 calc PR 2
H30F H -0.0008(3) 0.2953(13) -0.0882(7) 0.073 Uiso 0.40 calc PR 2
H1P H 0.1307(12) 0.3289(83) 0.2511(27) 0.150(29) Uiso 1 d D .

loop_
_atom_type_symbol
_atom_type_description
_atom_type_scat_dispersion_real
_atom_type_scat_dispersion_imag
_atom_type_scat_source
C C 0.0033 0.0016 'International Tables Vol C Tables 4.2.6.8 and 6.1.1.4'
H H 0.0000 0.0000 'International Tables Vol C Tables 4.2.6.8 and 6.1.1.4'
O O 0.0106 0.0060 'International Tables Vol C Tables 4.2.6.8 and 6.1.1.4'
P P 0.1023 0.0942 'International Tables Vol C Tables 4.2.6.8 and 6.1.1.4'
Rb Rb -0.9393 2.9676 'International Tables Vol C Tables 4.2.6.8 and 6.1.1.4'

loop_
_geom_angle_atom_site_label_1
_geom_angle_atom_site_label_2
_geom_angle_atom_site_label_3
_geom_angle
_geom_angle_site_symmetry_1
_geom_angle_site_symmetry_3
_geom_angle_publ_flag
O6 Rb1 O4 115.18(9) . . ?
O6 Rb1 O2 115.42(9) . . ?
O4 Rb1 O2 111.87(9) . . ?
O6 Rb1 O1 58.33(8) . . ?
O4 Rb1 O1 146.35(8) . . ?
O2 Rb1 O1 57.81(9) . . ?
O6 Rb1 O5 58.00(8) . . ?
O4 Rb1 O5 57.83(9) . . ?
O2 Rb1 O5 146.08(8) . . ?
O1 Rb1 O5 110.79(8) . . ?
O6 Rb1 O3 138.48(8) . . ?
O4 Rb1 O3 56.09(9) . . ?
O2 Rb1 O3 55.80(8) . . ?
O1 Rb1 O3 104.74(8) . . ?
O5 Rb1 O3 104.86(8) . . ?
O6 Rb1 P1 94.83(6) . . ?
O4 Rb1 P1 90.37(6) . . ?
O2 Rb1 P1 126.50(6) . . ?
O1 Rb1 P1 122.09(6) . . ?
O5 Rb1 P1 87.19(6) . . ?
O3 Rb1 P1 123.66(6) . . ?
O6 Rb1 C8 78.48(11) . . ?
O4 Rb1 C8 41.35(11) . . ?
O2 Rb1 C8 150.41(10) . . ?
O1 Rb1 C8 133.43(11) . . ?
O5 Rb1 C8 22.65(10) . . ?
O3 Rb1 C8 96.00(10) . . ?
P1 Rb1 C8 74.55(8) . . ?
O6 Rb1 C13 95.15(8) . . ?
O4 Rb1 C13 116.36(8) . . ?
O2 Rb1 C13 101.07(8) . . ?
O1 Rb1 C13 97.28(7) . . ?
O5 Rb1 C13 112.43(8) . . ?
O3 Rb1 C13 125.81(8) . . ?
P1 Rb1 C13 29.55(5) . . ?
C8 Rb1 C13 103.55(10) . . ?
C13 P1 Rb1 78.85(11) . . ?
C1 O1 C12 112.5(3) . . ?
C1 O1 Rb1 102.0(2) . . ?
C12 O1 Rb1 106.1(2) . . ?
C3 O2 C2 111.2(3) . . ?
C3 O2 Rb1 120.8(2) . . ?
C2 O2 Rb1 116.6(3) . . ?
C5 O3 C4 111.9(4) . . ?
C5 O3 Rb1 109.2(3) . . ?
C4 O3 Rb1 112.9(2) . . ?
C7 O4 C6 111.8(3) . . ?
C7 O4 Rb1 118.0(3) . . ?
C6 O4 Rb1 121.6(3) . . ?
C8 O5 C9 113.9(4) . . ?
C8 O5 Rb1 102.6(3) . . ?
C9 O5 Rb1 105.0(2) . . ?
C11 O6 C10 113.2(4) . . ?
C11 O6 Rb1 120.5(3) . . ?
C10 O6 Rb1 120.8(2) . . ?
O1 C1 C2 108.9(4) . . ?
O2 C2 C1 109.0(4) . . ?
O2 C3 C4 109.3(3) . . ?
O3 C4 C3 108.8(4) . . ?
O3 C5 C6 108.8(4) . . ?
O4 C6 C5 109.5(4) . . ?
O4 C7 C8 109.3(4) . . ?
O5 C8 C7 109.5(4) . . ?
O5 C8 Rb1 54.8(2) . . ?
C7 C8 Rb1 86.6(3) . . ?
O5 C9 C10 109.9(4) . . ?
O6 C10 C9 108.9(4) . . ?
O6 C11 C12 107.8(4) . . ?
O1 C12 C11 109.0(3) . . ?
C18 C13 C14 116.4(3) . . ?
C18 C13 P1 121.6(2) . . ?
C14 C13 P1 121.9(3) . . ?
C18 C13 Rb1 89.4(2) . . ?
C14 C13 Rb1 108.7(2) . . ?
P1 C13 Rb1 71.60(10) . . ?
C15 C14 C13 118.5(3) . . ?
C15 C14 C23 116.8(3) . . ?
C13 C14 C23 124.6(3) . . ?
C16 C15 C14 124.7(3) . . ?
C15 C16 C17 116.6(3) . . ?
C15 C16 C27 122.5(3) . . ?
C17 C16 C27 120.8(3) . . ?
C16 C17 C18 123.6(3) . . ?
C17 C18 C13 119.8(3) . . ?
C17 C18 C19 114.9(3) . . ?
C13 C18 C19 125.3(3) . . ?
C22 C19 C20 105.5(3) . . ?
C22 C19 C21 111.2(3) . . ?
C20 C19 C21 104.7(3) . . ?
C22 C19 C18 111.6(3) . . ?
C20 C19 C18 112.8(3) . . ?
C21 C19 C18 110.8(3) . . ?
C25 C23 C26 111.9(3) . . ?
C25 C23 C24 104.6(3) . . ?
C26 C23 C24 104.4(3) . . ?
C25 C23 C14 111.3(3) . . ?
C26 C23 C14 111.8(3) . . ?
C24 C23 C14 112.4(3) . . ?
C28 C27 C29 113.0(5) . . ?
C30' C27 C29' 112.9(7) . . ?
C28 C27 C16 109.7(4) . . ?
C30' C27 C16 113.7(6) . . ?
C29 C27 C16 113.0(4) . . ?
C29' C27 C16 111.8(5) . . ?
C28 C27 C30 106.4(5) . . ?
C29 C27 C30 106.1(5) . . ?
C16 C27 C30 108.3(4) . . ?
C30' C27 C28' 105.4(6) . . ?
C29' C27 C28' 104.0(7) . . ?
C16 C27 C28' 108.3(5) . . ?

loop_
_geom_bond_atom_site_label_1
_geom_bond_atom_site_label_2
_geom_bond_distance
_geom_bond_site_symmetry_2
_geom_bond_publ_flag
Rb1 O6 2.853(3) . ?
Rb1 O4 2.945(3) . ?
Rb1 O2 2.966(3) . ?
Rb1 O1 2.986(3) . ?
Rb1 O5 3.014(3) . ?
Rb1 O3 3.088(3) . ?
Rb1 P1 3.5529(11) . ?
Rb1 C8 3.602(5) . ?
Rb1 C13 3.674(3) . ?
P1 C13 1.847(3) . ?
O1 C1 1.422(6) . ?
O1 C12 1.437(5) . ?
O2 C3 1.429(5) . ?
O2 C2 1.449(6) . ?
O3 C5 1.437(6) . ?
O3 C4 1.446(5) . ?
O4 C7 1.419(6) . ?
O4 C6 1.439(6) . ?
O5 C8 1.421(5) . ?
O5 C9 1.431(6) . ?
O6 C11 1.435(5) . ?
O6 C10 1.438(5) . ?
C1 C2 1.511(7) . ?
C3 C4 1.501(7) . ?
C5 C6 1.497(8) . ?
C7 C8 1.513(7) . ?
C9 C10 1.488(7) . ?
C11 C12 1.513(7) . ?
C13 C18 1.457(5) . ?
C13 C14 1.473(5) . ?
C14 C15 1.414(5) . ?
C14 C23 1.566(5) . ?
C15 C16 1.392(5) . ?
C16 C17 1.395(5) . ?
C16 C27 1.552(5) . ?
C17 C18 1.415(5) . ?
C18 C19 1.570(5) . ?
C19 C22 1.551(5) . ?
C19 C20 1.552(6) . ?
C19 C21 1.556(5) . ?
C23 C25 1.538(6) . ?
C23 C26 1.547(5) . ?
C23 C24 1.565(5) . ?
C27 C28 1.495(9) . ?
C27 C30' 1.503(12) . ?
C27 C29 1.518(9) . ?
C27 C29' 1.520(12) . ?
C27 C30 1.606(8) . ?
C27 C28' 1.664(13) . ?
